data_1519536
loop_
_publ_author_name
'Matthews, Craig J.'
'Horton, Peter N.'
'Hursthouse, Michael B.'

_publ_section_title
;
 C30H54Co2F12N20O16S4
;
_journal_name_full 'Crystal Structure Report Archive'
_journal_page_first 983
_journal_year 2003
_chemical_formula_sum 'C30 H54 Co2 F12 N20 O16 S4'
_chemical_formula_weight 1425.03
_space_group_IT_number 15
_symmetry_cell_setting monoclinic
_symmetry_space_group_name_Hall '-C 2yc'
_symmetry_space_group_name_H-M 'C 1 2/c 1'
_atom_sites_solution_hydrogens geom
_atom_sites_solution_primary direct
_atom_sites_solution_secondary difmap
_cell_angle_alpha 90.00
_cell_angle_beta 104.0540(10)
_cell_angle_gamma 90.00
_cell_formula_units_Z 4
_cell_length_a 18.8487(4)
_cell_length_b 17.6656(4)
_cell_length_c 17.0546(4)
_cell_measurement_reflns_used 6465
_cell_measurement_temperature 120(2)
_cell_measurement_theta_max 27.485
_cell_measurement_theta_min 2.910
_cell_volume 5508.8(2)
_computing_cell_refinement ' DENZO (Otwinowski & Minor, 1997) and COLLECT (Hooft, 1998)'
_computing_data_collection ' DENZO (Otwinowski and Minor, 1997)'
_computing_data_reduction ' DENZO (Otwinowski & Minor, 1997) and COLLECT (Hooft, 1998)'
_computing_molecular_graphics 'PLATON (Spek, 1990)'
_computing_structure_refinement 'SHELXL-97 (Sheldrick, 1997b)'
_computing_structure_solution 'SHELXS-97 (Sheldrick, 1997a)'
_diffrn_ambient_temperature 120(2)
_diffrn_detector_area_resol_mean 9.091
_diffrn_measured_fraction_theta_full 0.997
_diffrn_measured_fraction_theta_max 0.997
_diffrn_measurement_device_type 'Nonius KappaCCD Area Detector'
_diffrn_measurement_method '\f and \w scans to fill Ewald Sphere'
_diffrn_radiation_monochromator graphite
_diffrn_radiation_source 'Nonius FR591 rotating anode'
_diffrn_radiation_type MoK\a
_diffrn_radiation_wavelength 0.71073
_diffrn_reflns_av_R_equivalents 0.1399
_diffrn_reflns_av_sigmaI/netI 0.0796
_diffrn_reflns_limit_h_max 24
_diffrn_reflns_limit_h_min -24
_diffrn_reflns_limit_k_max 22
_diffrn_reflns_limit_k_min -22
_diffrn_reflns_limit_l_max 22
_diffrn_reflns_limit_l_min -22
_diffrn_reflns_number 35727
_diffrn_reflns_theta_full 27.46
_diffrn_reflns_theta_max 27.46
_diffrn_reflns_theta_min 3.16
_exptl_absorpt_coefficient_mu 0.875
_exptl_absorpt_correction_T_max 0.9827
_exptl_absorpt_correction_T_min 0.8307
_exptl_absorpt_correction_type multi-scan
_exptl_absorpt_process_details 'SORTAV Blessing (1997)'
_exptl_crystal_colour 'Dark Pink'
_exptl_crystal_density_diffrn 1.718
_exptl_crystal_density_method 'not measured'
_exptl_crystal_description Slab
_exptl_crystal_F_000 2912
_exptl_crystal_size_max 0.22
_exptl_crystal_size_mid 0.06
_exptl_crystal_size_min 0.02
_refine_diff_density_max 0.880
_refine_diff_density_min -0.608
_refine_diff_density_rms 0.106
_refine_ls_extinction_coef 0.00104(15)
_refine_ls_extinction_expression Fc^*^=kFc[1+0.001xFc^2^\l^3^/sin(2\q)]^-1/4^
_refine_ls_extinction_method SHELXL
_refine_ls_goodness_of_fit_ref 1.024
_refine_ls_hydrogen_treatment constr
_refine_ls_matrix_type full
_refine_ls_number_parameters 460
_refine_ls_number_reflns 6299
_refine_ls_number_restraints 57
_refine_ls_restrained_S_all 1.022
_refine_ls_R_factor_all 0.0822
_refine_ls_R_factor_gt 0.0549
_refine_ls_shift/su_max 0.001
_refine_ls_shift/su_mean 0.000
_refine_ls_structure_factor_coef Fsqd
_refine_ls_weighting_details 'calc w=1/[\s^2^(Fo^2^)+(0.0444P)^2^+15.5185P] where P=(Fo^2^+2Fc^2^)/3'
_refine_ls_weighting_scheme calc
_refine_ls_wR_factor_gt 0.1233
_refine_ls_wR_factor_ref 0.1389
_reflns_number_gt 4660
_reflns_number_total 6299
_reflns_threshold_expression >2sigma(I)
_cod_data_source_file eCrystal-983.cif
_cod_data_source_block s92
_cod_depositor_comments
;
Citation :
Matthews, Craig J. and Horton, Peter N. and Hursthouse, Michael B. 
(2003) University of Southampton, Crystal Structure Report Archive. 
(doi:10.5258/ecrystals/983)

More at:
http://ecrystals.chem.soton.ac.uk/983/

The following automatic conversions were performed:

'_symmetry_cell_setting' value 'Monoclinic' changed to 'monoclinic'
according to the built-in table from CIF Core dictionary named
'cif_core.dic' version 2.4.1 from 2010-06-29.

Automatic conversion script
Id: cif_fix_values 3271 2015-04-21 07:52:19Z andrius 
;
_cod_original_sg_symbol_H-M C2/c
_cod_database_code 1519536

loop_
_symmetry_equiv_pos_as_xyz
'x, y, z'
'-x, y, -z+1/2'
'x+1/2, y+1/2, z'
'-x+1/2, y+1/2, -z+1/2'
'-x, -y, -z'
'x, -y, z-1/2'
'-x+1/2, -y+1/2, -z'
'x+1/2, -y+1/2, z-1/2'

loop_
_atom_site_label
_atom_site_type_symbol
_atom_site_fract_x
_atom_site_fract_y
_atom_site_fract_z
_atom_site_U_iso_or_equiv
_atom_site_adp_type
_atom_site_occupancy
_atom_site_symmetry_multiplicity
_atom_site_calc_flag
_atom_site_refinement_flags
_atom_site_disorder_assembly
_atom_site_disorder_group
Co1 Co 0.42104(2) 0.22300(2) 0.66644(2) 0.02191(14) Uani 1 1 d . . .
C1 C 0.2782(2) 0.0591(2) 0.7309(3) 0.0476(10) Uani 1 1 d . . .
H1A H 0.2495 0.0888 0.7608 0.071 Uiso 1 1 calc R . .
H1B H 0.2974 0.0138 0.7620 0.071 Uiso 1 1 calc R . .
H1C H 0.2470 0.0441 0.6785 0.071 Uiso 1 1 calc R . .
C2 C 0.34027(19) 0.10581(19) 0.7180(2) 0.0298(7) Uani 1 1 d . . .
C3 C 0.41714(19) 0.08782(18) 0.7551(2) 0.0300(7) Uani 1 1 d . . .
C4 C 0.4384(2) 0.0265(2) 0.8162(2) 0.0414(9) Uani 1 1 d . . .
H4A H 0.4273 -0.0228 0.7897 0.062 Uiso 1 1 calc R . .
H4B H 0.4109 0.0321 0.8578 0.062 Uiso 1 1 calc R . .
H4C H 0.4909 0.0298 0.8413 0.062 Uiso 1 1 calc R . .
N1 N 0.26369(16) 0.1891(2) 0.6334(2) 0.0428(8) Uani 1 1 d . . .
H1D H 0.2253 0.1618 0.6360 0.051 Uiso 1 1 calc R . .
H1E H 0.2581 0.2306 0.6041 0.051 Uiso 1 1 calc R . .
N2 N 0.33134(15) 0.16710(16) 0.67450(16) 0.0282(6) Uani 1 1 d . . .
N3 N 0.46265(15) 0.13079(16) 0.73025(16) 0.0279(6) Uani 1 1 d . . .
C11 C 0.5037(2) 0.1588(2) 0.4631(2) 0.0390(9) Uani 1 1 d . . .
H11A H 0.4863 0.1065 0.4545 0.058 Uiso 1 1 calc R . .
H11B H 0.5563 0.1604 0.4664 0.058 Uiso 1 1 calc R . .
H11C H 0.4778 0.1904 0.4179 0.058 Uiso 1 1 calc R . .
C12 C 0.48976(16) 0.18807(18) 0.53993(19) 0.0233(7) Uani 1 1 d . . .
C13 C 0.54534(17) 0.22479(18) 0.60278(19) 0.0242(7) Uani 1 1 d . . .
C14 C 0.62380(18) 0.2256(2) 0.5989(2) 0.0348(8) Uani 1 1 d . . .
H14A H 0.6295 0.2585 0.5546 0.052 Uiso 1 1 calc R . .
H14B H 0.6391 0.1740 0.5894 0.052 Uiso 1 1 calc R . .
H14C H 0.6542 0.2446 0.6501 0.052 Uiso 1 1 calc R . .
N11 N 0.36703(15) 0.15846(17) 0.50209(18) 0.0330(7) Uani 1 1 d . . .
H11D H 0.3710 0.1460 0.4534 0.040 Uiso 1 1 calc R . .
H11E H 0.3244 0.1550 0.5144 0.040 Uiso 1 1 calc R . .
N12 N 0.42638(13) 0.18289(15) 0.55797(16) 0.0236(6) Uani 1 1 d . . .
N13 N 0.52093(14) 0.25467(15) 0.66040(16) 0.0248(6) Uani 1 1 d . . .
C21 C 0.33228(19) 0.44746(19) 0.6629(2) 0.0377(9) Uani 1 1 d . . .
H21A H 0.3493 0.4737 0.6203 0.057 Uiso 1 1 calc R . .
H21B H 0.3426 0.4787 0.7119 0.057 Uiso 1 1 calc R . .
H21C H 0.2795 0.4386 0.6449 0.057 Uiso 1 1 calc R . .
C22 C 0.37103(16) 0.37336(17) 0.6808(2) 0.0249(7) Uani 1 1 d . . .
C23 C 0.41340(16) 0.35181(18) 0.7623(2) 0.0251(7) Uani 1 1 d . . .
C24 C 0.4346(2) 0.4094(2) 0.8272(2) 0.0451(10) Uani 1 1 d . . .
H24A H 0.3924 0.4214 0.8490 0.068 Uiso 1 1 calc R . .
H24B H 0.4512 0.4555 0.8049 0.068 Uiso 1 1 calc R . .
H24C H 0.4743 0.3895 0.8705 0.068 Uiso 1 1 calc R . .
N21 N 0.32741(15) 0.33131(18) 0.55093(17) 0.0327(7) Uani 1 1 d . . .
H21D H 0.3007 0.3725 0.5386 0.039 Uiso 1 1 calc R . .
H21E H 0.3265 0.2963 0.5140 0.039 Uiso 1 1 calc R . .
N22 N 0.36992(13) 0.32184(16) 0.62684(16) 0.0250(6) Uani 1 1 d . . .
N23 N 0.43048(14) 0.28119(15) 0.76932(16) 0.0263(6) Uani 1 1 d . . .
C31 C 0.3742(4) 0.2079(3) 0.2133(3) 0.0846(19) Uani 1 1 d . . .
H31A H 0.3858 0.1681 0.1784 0.127 Uiso 1 1 calc R . .
H31B H 0.4194 0.2252 0.2508 0.127 Uiso 1 1 calc R . .
H31C H 0.3510 0.2505 0.1801 0.127 Uiso 1 1 calc R . .
N31 N 0.3242(2) 0.1778(2) 0.2594(2) 0.0531(10) Uani 1 1 d . . .
O31 O 0.34716(17) 0.13322(17) 0.31252(19) 0.0570(8) Uani 1 1 d . . .
O32 O 0.2621(2) 0.1998(3) 0.2423(3) 0.1151(19) Uani 1 1 d . . .
C41 C 0.2486(2) 0.1055(2) 0.0244(3) 0.0467(10) Uani 1 1 d D . .
O41 O 0.26912(12) -0.03756(13) 0.03010(15) 0.0340(6) Uani 1 1 d D . .
O42 O 0.34306(16) 0.03958(16) -0.03693(17) 0.0476(7) Uani 1 1 d D . .
O43 O 0.36425(15) 0.04244(15) 0.10926(17) 0.0466(7) Uani 1 1 d D . .
F41 F 0.21470(17) 0.10236(16) 0.0848(2) 0.0872(11) Uani 1 1 d D . .
F42 F 0.19872(16) 0.10384(16) -0.0440(2) 0.0965(12) Uani 1 1 d D . .
F43 F 0.28063(14) 0.17326(12) 0.02975(16) 0.0539(6) Uani 1 1 d D . .
S41 S 0.31404(4) 0.02903(5) 0.03267(5) 0.0296(2) Uani 1 1 d D . .
C51A C 0.4990(4) 0.3839(4) 0.3534(5) 0.050(2) Uani 0.500(3) 1 d PD A 1
O51A O 0.4848(4) 0.3505(3) 0.4926(3) 0.0537(17) Uani 0.500(3) 1 d PD A 1
O52A O 0.3881(5) 0.3104(6) 0.3788(5) 0.038(2) Uani 0.500(3) 1 d PD A 1
O53A O 0.4003(3) 0.4428(3) 0.4172(4) 0.0433(14) Uani 0.500(3) 1 d PD A 1
F51A F 0.5457(6) 0.4391(6) 0.3795(8) 0.056(3) Uani 0.500(3) 1 d PD A 1
F52A F 0.5359(3) 0.3214(3) 0.3484(3) 0.0475(13) Uani 0.500(3) 1 d PD A 1
F53A F 0.4609(3) 0.4036(3) 0.2766(3) 0.0647(16) Uani 0.500(3) 1 d PD A 1
S51A S 0.43428(10) 0.37248(11) 0.41492(13) 0.0325(6) Uani 0.500(3) 1 d PD A 1
C51B C 0.4931(4) 0.4070(4) 0.4384(4) 0.0417(19) Uani 0.500(3) 1 d PD A 2
O51B O 0.4880(4) 0.3000(3) 0.3380(4) 0.0446(14) Uani 0.500(3) 1 d PD A 2
O52B O 0.3922(3) 0.3973(3) 0.3058(3) 0.0441(15) Uani 0.500(3) 1 d PD A 2
O53B O 0.3950(6) 0.3038(7) 0.4136(5) 0.045(2) Uani 0.500(3) 1 d PD A 2
F51B F 0.5332(5) 0.4519(5) 0.4034(7) 0.050(2) Uani 0.500(3) 1 d PD A 2
F52B F 0.5394(3) 0.3661(3) 0.4934(3) 0.0546(14) Uani 0.500(3) 1 d PD A 2
F53B F 0.4515(3) 0.4522(3) 0.4737(3) 0.0600(15) Uani 0.500(3) 1 d PD A 2
S51B S 0.43441(10) 0.34638(12) 0.36479(14) 0.0364(6) Uani 0.500(3) 1 d PD A 2

loop_
_atom_site_aniso_label
_atom_site_aniso_U_11
_atom_site_aniso_U_22
_atom_site_aniso_U_33
_atom_site_aniso_U_23
_atom_site_aniso_U_13
_atom_site_aniso_U_12
Co1 0.0229(2) 0.0197(2) 0.0205(2) 0.00110(17) 0.00011(16) 0.00160(16)
C1 0.056(2) 0.050(3) 0.042(2) -0.0043(19) 0.021(2) -0.024(2)
C2 0.0374(18) 0.0289(18) 0.0246(17) -0.0021(14) 0.0104(14) -0.0078(14)
C3 0.044(2) 0.0194(16) 0.0268(17) -0.0012(14) 0.0089(15) -0.0044(14)
C4 0.059(2) 0.0263(19) 0.040(2) 0.0080(17) 0.0129(19) -0.0026(17)
N1 0.0280(15) 0.046(2) 0.049(2) -0.0031(16) -0.0008(14) -0.0001(14)
N2 0.0290(14) 0.0289(15) 0.0257(14) -0.0039(12) 0.0049(12) -0.0019(12)
N3 0.0342(14) 0.0259(14) 0.0218(14) -0.0007(12) 0.0035(11) -0.0020(12)
C11 0.0323(18) 0.053(2) 0.0310(19) -0.0103(18) 0.0062(15) 0.0038(17)
C12 0.0213(15) 0.0233(16) 0.0234(16) 0.0006(13) 0.0019(12) -0.0007(12)
C13 0.0253(15) 0.0210(15) 0.0247(16) 0.0050(13) 0.0032(13) -0.0004(12)
C14 0.0252(16) 0.043(2) 0.036(2) -0.0017(17) 0.0064(15) -0.0068(15)
N11 0.0218(13) 0.0388(17) 0.0337(16) -0.0049(13) -0.0024(12) -0.0072(12)
N12 0.0216(13) 0.0205(13) 0.0263(14) 0.0020(11) 0.0013(11) 0.0001(10)
N13 0.0233(13) 0.0202(13) 0.0260(14) -0.0007(11) -0.0032(11) 0.0020(10)
C21 0.0336(18) 0.0235(18) 0.048(2) 0.0051(16) -0.0051(16) 0.0034(14)
C22 0.0208(15) 0.0188(15) 0.0331(18) 0.0022(14) 0.0026(13) -0.0015(12)
C23 0.0200(14) 0.0246(16) 0.0304(17) -0.0017(14) 0.0056(13) -0.0001(12)
C24 0.053(2) 0.032(2) 0.040(2) -0.0121(17) -0.0086(18) 0.0111(17)
N21 0.0294(15) 0.0410(17) 0.0245(15) 0.0026(13) 0.0007(12) 0.0109(13)
N22 0.0172(12) 0.0302(15) 0.0261(14) 0.0055(12) 0.0022(11) -0.0003(11)
N23 0.0242(13) 0.0223(14) 0.0271(14) 0.0020(11) -0.0044(11) -0.0006(11)
C31 0.143(6) 0.065(4) 0.052(3) -0.010(3) 0.033(4) -0.001(4)
N31 0.056(2) 0.051(2) 0.041(2) -0.0185(18) -0.0093(17) 0.0257(18)
O31 0.0638(19) 0.0443(18) 0.0524(18) -0.0076(15) -0.0063(15) 0.0029(15)
O32 0.072(3) 0.166(5) 0.086(3) -0.024(3) -0.021(2) 0.069(3)
C41 0.044(2) 0.029(2) 0.067(3) -0.0126(19) 0.012(2) 0.0020(17)
O41 0.0303(12) 0.0233(12) 0.0470(15) -0.0057(11) 0.0067(11) -0.0015(10)
O42 0.0593(18) 0.0416(16) 0.0484(17) -0.0018(13) 0.0257(14) 0.0004(13)
O43 0.0435(15) 0.0399(15) 0.0475(16) -0.0014(13) -0.0061(13) -0.0088(12)
F41 0.086(2) 0.0460(16) 0.155(3) -0.0134(18) 0.079(2) 0.0099(15)
F42 0.0680(18) 0.0493(17) 0.133(3) -0.0206(18) -0.0511(19) 0.0262(14)
F43 0.0665(16) 0.0247(11) 0.0688(17) -0.0075(11) 0.0130(13) 0.0018(11)
S41 0.0260(4) 0.0247(4) 0.0367(5) -0.0050(4) 0.0048(4) 0.0003(3)
C51A 0.039(4) 0.040(5) 0.075(6) 0.001(4) 0.019(4) -0.003(4)
O51A 0.083(5) 0.045(4) 0.026(3) 0.006(3) -0.002(3) 0.010(3)
O52A 0.025(3) 0.033(3) 0.054(6) 0.000(4) 0.008(4) -0.005(2)
O53A 0.039(3) 0.042(3) 0.054(4) -0.003(3) 0.020(3) 0.008(2)
F51A 0.032(3) 0.040(4) 0.102(9) 0.007(4) 0.026(4) -0.003(3)
F52A 0.045(3) 0.040(3) 0.067(3) 0.008(2) 0.032(3) 0.009(2)
F53A 0.097(4) 0.060(3) 0.043(3) 0.013(3) 0.030(3) 0.022(3)
S51A 0.0377(10) 0.0293(10) 0.0367(13) -0.0029(9) 0.0211(8) -0.0024(7)
C51B 0.040(4) 0.039(4) 0.042(4) 0.006(4) 0.001(4) -0.008(3)
O51B 0.054(4) 0.037(3) 0.051(4) -0.004(3) 0.028(3) 0.006(3)
O52B 0.038(3) 0.044(3) 0.040(3) -0.002(3) -0.013(2) 0.011(2)
O53B 0.042(5) 0.049(5) 0.049(5) -0.005(5) 0.024(5) -0.010(3)
F51B 0.040(5) 0.042(4) 0.061(5) 0.013(4) -0.001(3) -0.011(4)
F52B 0.049(3) 0.057(3) 0.042(3) 0.024(2) -0.019(2) -0.010(2)
F53B 0.074(4) 0.053(3) 0.054(3) -0.015(3) 0.018(3) 0.008(3)
S51B 0.0327(10) 0.0402(11) 0.0364(13) -0.0030(10) 0.0085(8) -0.0020(8)

loop_
_atom_type_symbol
_atom_type_description
_atom_type_scat_dispersion_real
_atom_type_scat_dispersion_imag
_atom_type_scat_source
C C 0.0033 0.0016 'International Tables Vol C Tables 4.2.6.8 and 6.1.1.4'
H H 0.0000 0.0000 'International Tables Vol C Tables 4.2.6.8 and 6.1.1.4'
N N 0.0061 0.0033 'International Tables Vol C Tables 4.2.6.8 and 6.1.1.4'
O O 0.0106 0.0060 'International Tables Vol C Tables 4.2.6.8 and 6.1.1.4'
F F 0.0171 0.0103 'International Tables Vol C Tables 4.2.6.8 and 6.1.1.4'
S S 0.1246 0.1234 'International Tables Vol C Tables 4.2.6.8 and 6.1.1.4'
Co Co 0.3494 0.9721 'International Tables Vol C Tables 4.2.6.8 and 6.1.1.4'

loop_
_geom_angle_atom_site_label_1
_geom_angle_atom_site_label_2
_geom_angle_atom_site_label_3
_geom_angle
_geom_angle_site_symmetry_1
_geom_angle_site_symmetry_3
N13 Co1 N2 166.54(11) . .
N13 Co1 N23 90.98(11) . .
N2 Co1 N23 95.18(11) . .
N13 Co1 N12 77.98(10) . .
N2 Co1 N12 97.01(11) . .
N23 Co1 N12 167.15(11) . .
N13 Co1 N3 90.36(11) . .
N2 Co1 N3 77.69(11) . .
N23 Co1 N3 90.09(11) . .
N12 Co1 N3 96.48(11) . .
N13 Co1 N22 96.86(10) . .
N2 Co1 N22 96.15(11) . .
N23 Co1 N22 77.52(11) . .
N12 Co1 N22 97.07(11) . .
N3 Co1 N22 165.71(11) . .
C2 C1 H1A 109.5 . .
C2 C1 H1B 109.5 . .
H1A C1 H1B 109.5 . .
C2 C1 H1C 109.5 . .
H1A C1 H1C 109.5 . .
H1B C1 H1C 109.5 . .
N2 C2 C3 113.8(3) . .
N2 C2 C1 123.2(3) . .
C3 C2 C1 122.9(3) . .
N3 C3 C2 113.3(3) . .
N3 C3 C4 124.7(3) . .
C2 C3 C4 121.9(3) . .
C3 C4 H4A 109.5 . .
C3 C4 H4B 109.5 . .
H4A C4 H4B 109.5 . .
C3 C4 H4C 109.5 . .
H4A C4 H4C 109.5 . .
H4B C4 H4C 109.5 . .
N2 N1 H1D 120.0 . .
N2 N1 H1E 120.0 . .
H1D N1 H1E 120.0 . .
C2 N2 N1 120.6(3) . .
C2 N2 Co1 117.3(2) . .
N1 N2 Co1 122.1(2) . .
C3 N3 N3 120.7(3) . 2_656
C3 N3 Co1 116.8(2) . .
N3 N3 Co1 118.24(13) 2_656 .
C12 C11 H11A 109.5 . .
C12 C11 H11B 109.5 . .
H11A C11 H11B 109.5 . .
C12 C11 H11C 109.5 . .
H11A C11 H11C 109.5 . .
H11B C11 H11C 109.5 . .
N12 C12 C13 113.1(3) . .
N12 C12 C11 123.3(3) . .
C13 C12 C11 123.5(3) . .
N13 C13 C12 114.6(3) . .
N13 C13 C14 124.6(3) . .
C12 C13 C14 120.9(3) . .
C13 C14 H14A 109.5 . .
C13 C14 H14B 109.5 . .
H14A C14 H14B 109.5 . .
C13 C14 H14C 109.5 . .
H14A C14 H14C 109.5 . .
H14B C14 H14C 109.5 . .
N12 N11 H11D 120.0 . .
N12 N11 H11E 120.0 . .
H11D N11 H11E 120.0 . .
C12 N12 N11 120.2(3) . .
C12 N12 Co1 116.5(2) . .
N11 N12 Co1 123.0(2) . .
C13 N13 N23 120.5(3) . 2_656
C13 N13 Co1 116.1(2) . .
N23 N13 Co1 118.7(2) 2_656 .
C22 C21 H21A 109.5 . .
C22 C21 H21B 109.5 . .
H21A C21 H21B 109.5 . .
C22 C21 H21C 109.5 . .
H21A C21 H21C 109.5 . .
H21B C21 H21C 109.5 . .
N22 C22 C23 113.7(3) . .
N22 C22 C21 123.4(3) . .
C23 C22 C21 123.0(3) . .
N23 C23 C22 113.8(3) . .
N23 C23 C24 125.4(3) . .
C22 C23 C24 120.8(3) . .
C23 C24 H24A 109.5 . .
C23 C24 H24B 109.5 . .
H24A C24 H24B 109.5 . .
C23 C24 H24C 109.5 . .
H24A C24 H24C 109.5 . .
H24B C24 H24C 109.5 . .
N22 N21 H21D 120.0 . .
N22 N21 H21E 120.0 . .
H21D N21 H21E 120.0 . .
C22 N22 N21 119.8(3) . .
C22 N22 Co1 116.4(2) . .
N21 N22 Co1 123.1(2) . .
C23 N23 N13 120.0(3) . 2_656
C23 N23 Co1 116.7(2) . .
N13 N23 Co1 118.6(2) 2_656 .
N31 C31 H31A 109.5 . .
N31 C31 H31B 109.5 . .
H31A C31 H31B 109.5 . .
N31 C31 H31C 109.5 . .
H31A C31 H31C 109.5 . .
H31B C31 H31C 109.5 . .
O31 N31 O32 123.1(5) . .
O31 N31 C31 118.9(4) . .
O32 N31 C31 118.1(5) . .
F42 C41 F43 107.3(4) . .
F42 C41 F41 108.1(4) . .
F43 C41 F41 106.1(3) . .
F42 C41 S41 112.4(3) . .
F43 C41 S41 112.1(3) . .
F41 C41 S41 110.6(3) . .
O43 S41 O42 115.61(18) . .
O43 S41 O41 114.49(16) . .
O42 S41 O41 114.79(16) . .
O43 S41 C41 103.53(18) . .
O42 S41 C41 103.16(19) . .
O41 S41 C41 102.84(16) . .
F51A C51A F52A 108.8(7) . .
F51A C51A F53A 106.7(8) . .
F52A C51A F53A 108.1(7) . .
F51A C51A S51A 112.1(6) . .
F52A C51A S51A 112.7(5) . .
F53A C51A S51A 108.2(5) . .
O53A S51A O52A 117.0(5) . .
O53A S51A O51A 113.9(4) . .
O52A S51A O51A 111.9(5) . .
O53A S51A C51A 107.2(3) . .
O52A S51A C51A 105.0(5) . .
O51A S51A C51A 99.8(4) . .
F52B C51B F51B 107.0(7) . .
F52B C51B F53B 110.9(6) . .
F51B C51B F53B 107.5(7) . .
F52B C51B S51B 110.7(5) . .
F51B C51B S51B 111.1(7) . .
F53B C51B S51B 109.6(5) . .
O52B S51B O53B 116.9(5) . .
O52B S51B O51B 116.1(4) . .
O53B S51B O51B 112.2(6) . .
O52B S51B C51B 104.8(3) . .
O53B S51B C51B 102.8(5) . .
O51B S51B C51B 101.4(4) . .

loop_
_geom_bond_atom_site_label_1
_geom_bond_atom_site_label_2
_geom_bond_distance
_geom_bond_site_symmetry_2
Co1 N13 1.991(3) .
Co1 N2 1.991(3) .
Co1 N23 2.004(3) .
Co1 N12 2.006(3) .
Co1 N3 2.010(3) .
Co1 N22 2.029(3) .
C1 C2 1.490(5) .
C1 H1A 0.9800 .
C1 H1B 0.9800 .
C1 H1C 0.9800 .
C2 N2 1.300(4) .
C2 C3 1.468(5) .
C3 N3 1.292(4) .
C3 C4 1.489(5) .
C4 H4A 0.9800 .
C4 H4B 0.9800 .
C4 H4C 0.9800 .
N1 N2 1.354(4) .
N1 H1D 0.8800 .
N1 H1E 0.8800 .
N3 N3 1.406(5) 2_656
C11 C12 1.490(5) .
C11 H11A 0.9800 .
C11 H11B 0.9800 .
C11 H11C 0.9800 .
C12 N12 1.307(4) .
C12 C13 1.457(4) .
C13 N13 1.294(4) .
C13 C14 1.497(4) .
C14 H14A 0.9800 .
C14 H14B 0.9800 .
C14 H14C 0.9800 .
N11 N12 1.352(4) .
N11 H11D 0.8800 .
N11 H11E 0.8800 .
N13 N23 1.401(4) 2_656
C21 C22 1.494(4) .
C21 H21A 0.9800 .
C21 H21B 0.9800 .
C21 H21C 0.9800 .
C22 N22 1.291(4) .
C22 C23 1.475(5) .
C23 N23 1.287(4) .
C23 C24 1.485(5) .
C24 H24A 0.9800 .
C24 H24B 0.9800 .
C24 H24C 0.9800 .
N21 N22 1.357(4) .
N21 H21D 0.8800 .
N21 H21E 0.8800 .
N23 N13 1.401(4) 2_656
C31 N31 1.465(7) .
C31 H31A 0.9800 .
C31 H31B 0.9800 .
C31 H31C 0.9800 .
N31 O31 1.200(5) .
N31 O32 1.201(5) .
C41 F42 1.308(5) .
C41 F43 1.333(4) .
C41 F41 1.339(5) .
C41 S41 1.812(4) .
O41 S41 1.444(2) .
O42 S41 1.435(3) .
O43 S41 1.434(3) .
C51A F51A 1.317(11) .
C51A F52A 1.318(8) .
C51A F53A 1.376(9) .
C51A S51A 1.803(7) .
O51A S51A 1.483(6) .
O52A S51A 1.442(9) .
O53A S51A 1.402(5) .
C51B F52B 1.329(8) .
C51B F51B 1.333(10) .
C51B F53B 1.357(8) .
C51B S51B 1.808(7) .
O51B S51B 1.458(6) .
O52B S51B 1.437(5) .
O53B S51B 1.452(8) .

loop_
_geom_hbond_atom_site_label_D
_geom_hbond_atom_site_label_H
_geom_hbond_atom_site_label_A
_geom_hbond_distance_DH
_geom_hbond_distance_HA
_geom_hbond_distance_DA
_geom_hbond_angle_DHA
_geom_hbond_site_symmetry_A
N1 H1D O52A 0.88 2.15 2.818(10) 132.5 7_556
N1 H1D O53B 0.88 2.30 2.905(12) 125.9 7_556
N11 H11D O31 0.88 2.35 3.194(4) 162.2 .
N11 H11E O41 0.88 2.37 2.937(4) 122.7 6_556
N21 H21D O41 0.88 2.21 3.060(4) 162.4 4
N21 H21E O53B 0.88 2.39 2.965(10) 123.7 .
